data_7062502
loop_
_publ_author_name
'Yan, Mei-Hua'
'Wang, Jun'
'Su, Xiao-Yong'
'Sakiyama, Hiroshi'
'Qi, Na'
'Afzal, Mohd'
'Alarifi, Abdullah'
'Srivastava, Devyani'
'Kumar, Abhinav'

_publ_section_title
;
 A 3D paddle-wheel type Cu(ii)-based MOF with pcu topology as an efficient
 photocatalyst for antibiotics photodegradation
;
_journal_issue 23
_journal_name_full 'New Journal of Chemistry'
_journal_page_first 11134
_journal_page_last 11142
_journal_paper_doi 10.1039/D3NJ01644G
_journal_volume 47
_journal_year 2023
_chemical_formula_moiety 'C34 H22 Cu2 N4 O8, 0.25[H2O]'
_chemical_formula_sum 'C34 H22.5 Cu2 N4 O8.25'
_chemical_formula_weight 746.171
_space_group_crystal_system monoclinic
_space_group_IT_number 13
_space_group_name_Hall '-P 2yac'
_space_group_name_H-M_alt 'P 1 2/n 1'
_symmetry_Int_Tables_number 13
_audit_creation_date 2023-05-03
_audit_creation_method
;
Olex2 1.5-dev
(compiled 2023.03.24 svn.rc9df729e for OlexSys, GUI svn.r6758)
;
_audit_update_record
;
2023-05-10 deposited with the CCDC.	2023-05-26 downloaded from the CCDC.
;
_cell_angle_alpha 90
_cell_angle_beta 108.552(1)
_cell_angle_gamma 90
_cell_formula_units_Z 2
_cell_length_a 10.9001(8)
_cell_length_b 10.8846(8)
_cell_length_c 13.6953(10)
_cell_measurement_reflns_used 2919
_cell_measurement_temperature 296.15
_cell_measurement_theta_max 27.630
_cell_measurement_theta_min 2.442
_cell_volume 1540.4(2)
_computing_cell_refinement 'SAINT v8.34A (Bruker, 2013)'
_computing_data_collection 'SAINT v8.34A (Bruker, 2013)'
_computing_data_reduction 'SAINT v8.34A (Bruker, 2013)'
_computing_molecular_graphics 'Olex2 1.5-dev (Dolomanov et al., 2009)'
_computing_publication_material 'Olex2 1.5-dev (Dolomanov et al., 2009)'
_computing_structure_refinement 'olex2.refine 1.5-dev (Bourhis et al., 2015)'
_computing_structure_solution 'SHELXT 2018/2 (Sheldrick, 2018)'
_diffrn_ambient_temperature 296.15
_diffrn_measured_fraction_theta_full 0.9978
_diffrn_measured_fraction_theta_max 0.9672
_diffrn_measurement_device_type 'CCD area detector'
_diffrn_measurement_method 'phi and omega scans'
_diffrn_radiation_type 'Mo K\a'
_diffrn_radiation_wavelength 0.71073
_diffrn_reflns_av_R_equivalents 0.0267
_diffrn_reflns_av_unetI/netI 0.0352
_diffrn_reflns_Laue_measured_fraction_full 0.9978
_diffrn_reflns_Laue_measured_fraction_max 0.9672
_diffrn_reflns_limit_h_max 14
_diffrn_reflns_limit_h_min -13
_diffrn_reflns_limit_k_max 11
_diffrn_reflns_limit_k_min -13
_diffrn_reflns_limit_l_max 17
_diffrn_reflns_limit_l_min -17
_diffrn_reflns_number 9127
_diffrn_reflns_point_group_measured_fraction_full 0.9978
_diffrn_reflns_point_group_measured_fraction_max 0.9672
_diffrn_reflns_theta_full 25.2417
_diffrn_reflns_theta_max 27.65
_diffrn_reflns_theta_min 2.81
_exptl_absorpt_coefficient_mu 1.443
_exptl_absorpt_correction_T_max 0.7456
_exptl_absorpt_correction_T_min 0.6837
_exptl_absorpt_correction_type multi-scan
_exptl_absorpt_process_details
;
SADABS-2014/5 (Bruker,2014/5) was used for absorption correction.
wR2(int) was 0.0529 before and 0.0359 after correction.
The Ratio of minimum to maximum transmission is 0.9170.
The \l/2 correction factor is 0.00150.
;
_exptl_crystal_colour blue
_exptl_crystal_colour_primary blue
_exptl_crystal_density_diffrn 1.609
_exptl_crystal_description block
_exptl_crystal_F_000 758.956
_exptl_crystal_size_max 0.20
_exptl_crystal_size_mid 0.14
_exptl_crystal_size_min 0.06
_refine_diff_density_max 0.3976
_refine_diff_density_min -0.3435
_refine_diff_density_rms 0.0811
_refine_ls_d_res_high 0.7657
_refine_ls_d_res_low 7.2558
_refine_ls_extinction_coef 0.0011(4)
_refine_ls_extinction_expression Fc^*^=kFc[1+0.001xFc^2^\l^3^/sin(2\q)]^-1/4^
_refine_ls_goodness_of_fit_ref 1.0332
_refine_ls_hydrogen_treatment constr
_refine_ls_matrix_type full
_refine_ls_number_constraints 31
_refine_ls_number_parameters 241
_refine_ls_number_reflns 3484
_refine_ls_number_restraints 26
_refine_ls_restrained_S_all 1.0259
_refine_ls_R_factor_all 0.0398
_refine_ls_R_factor_gt 0.0293
_refine_ls_shift/su_max -0.0009
_refine_ls_shift/su_mean 0.0000
_refine_ls_structure_factor_coef Fsqd
_refine_ls_weighting_details 'w=1/[\s^2^(Fo^2^)+(0.0311P)^2^+0.7209P] where P=(Fo^2^+2Fc^2^)/3'
_refine_ls_weighting_scheme calc
_refine_ls_wR_factor_gt 0.0702
_refine_ls_wR_factor_ref 0.0753
_reflns_Friedel_coverage 0.0
_reflns_limit_h_max 9
_reflns_limit_h_min -14
_reflns_limit_k_max 13
_reflns_limit_k_min 0
_reflns_limit_l_max 17
_reflns_limit_l_min -8
_reflns_number_gt 2826
_reflns_number_total 3484
_reflns_threshold_expression I>=2u(I)
_cod_data_source_file d3nj01644g2.cif
_cod_data_source_block 1_sq
_cod_depositor_comments 'Adding full bibliography for 7062502.cif.'
_cod_database_code 7062502
_olex2_refinement_description
;
1. Fixed Uiso
 At 1.2 times of:
  All C(H) groups
2. Restrained distances
 C14-C15 \\sim C14-C15A
 with sigma of 0.02
 C14-C19 \\sim C14-C19A
 with sigma of 0.02
 C15-C16 \\sim C15A-C16A
 with sigma of 0.02
 C16-C17 \\sim C16A-C17A
 with sigma of 0.02
 C17-C18 \\sim C17A-C18A
 with sigma of 0.02
 C18-C19 \\sim C18A-C19A
 with sigma of 0.02
 C14-C16 \\sim C14-C16A
 with sigma of 0.04
 C14-C18 \\sim C14-C18A
 with sigma of 0.04
 C15-C17 \\sim C15A-C17A
 with sigma of 0.04
 C16-C18 \\sim C16A-C18A
 with sigma of 0.04
 C17-C19 \\sim C17A-C19A
 with sigma of 0.04
3. Uiso/Uaniso restraints and constraints
C15A \\sim C16A \\sim C17A \\sim C18A \\sim C19A: within 2A with sigma of 0.001
and sigma for terminal atoms of 0.002 within 2A
4. Rigid body (RIGU) restrains
 C15A, C18A, C16A, C19A, C17A, C14
 with sigma for 1-2 distances of 0.004 and sigma for 1-3 distances of 0.004
5. Others
 Sof(C15A)=Sof(H15A)=Sof(C16A)=Sof(H16A)=Sof(C17A)=Sof(C18A)=Sof(H18A)=
 Sof(C19A)=Sof(H19A)=Sof(H15A)=Sof(H16A)=Sof(H18A)=Sof(H19A)=1-FVAR(1)
 Sof(C15)=Sof(H15)=Sof(C16)=Sof(H16)=Sof(C17)=Sof(C18)=Sof(H18)=Sof(C19)=
 Sof(H19)=Sof(H19)=Sof(H18)=Sof(H16)=Sof(H15)=FVAR(1)
 Fixed Sof: O1(0.5)
6.a Aromatic/amide H refined with riding coordinates:
 C3(H3), C4(H4), C9(H9), C10(H10), C11(H11), C12(H12), C13(H13), C19(H19),
 C18(H18), C16(H16), C15(H15), C15A(H15A), C16A(H16A), C18A(H18A), C19A(H19A)
;
_smtbx_masks_special_details
;
A solvent mask was calculated and 4 electrons were 
found in a volume of 70\%A^3^ in 1 void per unit cell. 
This is consistent with the presence of 0.25[H2O] per Formula Unit 
which account for 5 electrons per unit cell.
;
_smtbx_masks_void_probe_radius 1.2
_smtbx_masks_void_truncation_radius 1.2
_platon_squeeze_void_probe_radius 1.20
_olex2_submission_special_instructions 'No special instructions were received'

loop_
_space_group_symop_id
_space_group_symop_operation_xyz
1 x,y,z
2 -x+1/2,y,-z+1/2
3 -x,-y,-z
4 x-1/2,-y,z-1/2

loop_
_atom_site_label
_atom_site_type_symbol
_atom_site_fract_x
_atom_site_fract_y
_atom_site_fract_z
_atom_site_U_iso_or_equiv
_atom_site_adp_type
_atom_site_occupancy
_atom_site_site_symmetry_order
_atom_site_refinement_flags_posn
_atom_site_refinement_flags_adp
_atom_site_refinement_flags_occupancy
_atom_site_disorder_group
Cu1 Cu 0.70817(2) 0.80639(2) 0.646604(19) 0.02040(9) Uani 1.000000 1 . . . .
O5 O 0.71055(15) 0.62567(14) 0.66399(13) 0.0380(4) Uani 1.000000 1 . . . .
O2 O 0.72067(15) -0.01331(14) 0.66391(13) 0.0370(4) Uani 1.000000 1 . . . .
O3 O 0.53319(14) 0.81303(15) 0.66195(12) 0.0337(4) Uani 1.000000 1 . . . .
O4 O 0.60290(13) 0.80507(14) 0.83410(12) 0.0317(4) Uani 1.000000 1 . . . .
N1 N 0.64366(17) 0.80396(16) 0.48287(14) 0.0299(4) Uani 1.000000 1 . . . .
N2 N 0.59660(18) 0.74928(17) 0.32008(14) 0.0301(4) Uani 1.000000 1 . . . .
C1 C 0.75 0.5725(3) 0.75 0.0322(7) Uani 1.000000 2 S T P .
C2 C 0.75 0.4339(3) 0.75 0.0320(7) Uani 1.000000 2 S T P .
C3 C 0.7088(2) 0.3698(2) 0.6581(2) 0.0396(6) Uani 1.000000 1 . . . .
H3 H 0.6808(2) 0.4123(2) 0.5960(2) 0.0475(7) Uiso 1.000000 1 R . . .
C4 C 0.7090(2) 0.2425(2) 0.65807(19) 0.0370(6) Uani 1.000000 1 . . . .
H4 H 0.6814(2) 0.2002(2) 0.59589(19) 0.0444(7) Uiso 1.000000 1 R . . .
C5 C 0.75 0.1776(3) 0.75 0.0311(7) Uani 1.000000 2 S T P .
C6 C 0.75 0.0396(3) 0.75 0.0290(7) Uani 1.000000 2 S T P .
C7 C 0.51547(19) 0.81136(18) 0.74783(17) 0.0254(4) Uani 1.000000 1 . . . .
C8 C 0.37721(18) 0.81654(19) 0.74840(17) 0.0265(5) Uani 1.000000 1 . . . .
C9 C 0.3505(2) 0.8201(3) 0.84071(19) 0.0405(6) Uani 1.000000 1 . . . .
H9 H 0.4182(2) 0.8240(3) 0.90248(19) 0.0486(7) Uiso 1.000000 1 R . . .
C10 C 0.2241(2) 0.8179(2) 0.84195(19) 0.0399(6) Uani 1.000000 1 . . . .
H10 H 0.2077(2) 0.8173(2) 0.90457(19) 0.0479(7) Uiso 1.000000 1 R . . .
C11 C 0.6326(2) 0.7117(2) 0.41918(17) 0.0302(5) Uani 1.000000 1 . . . .
H11 H 0.6477(2) 0.6302(2) 0.43974(17) 0.0362(6) Uiso 1.000000 1 R . . .
C12 C 0.6108(3) 0.9065(2) 0.42145(19) 0.0432(6) Uani 1.000000 1 . . . .
H12 H 0.6086(3) 0.9863(2) 0.44525(19) 0.0519(7) Uiso 1.000000 1 R . . .
C13 C 0.5823(3) 0.8746(2) 0.3223(2) 0.0447(6) Uani 1.000000 1 . . . .
H13 H 0.5576(3) 0.9271(2) 0.2658(2) 0.0536(8) Uiso 1.000000 1 R . . .
C14 C 0.5745(2) 0.6755(2) 0.23011(17) 0.0292(5) Uani 1.000000 1 D U . .
C15 C 0.5371(3) 0.5545(2) 0.2288(2) 0.0374(7) Uani 0.937(4) 1 D . P 1
C16 C 0.5085(3) 0.4866(2) 0.1394(2) 0.0385(7) Uani 0.937(4) 1 D . P 1
C17 C 0.5183(4) 0.5367(3) 0.0480(2) 0.0283(9) Uani 0.937(4) 1 D . P 1
C18 C 0.5623(3) 0.6561(2) 0.05268(19) 0.0369(7) Uani 0.937(4) 1 D . P 1
C19 C 0.5888(3) 0.7260(2) 0.14149(19) 0.0380(7) Uani 0.937(4) 1 D . P 1
C15A C 0.614(4) 0.562(2) 0.240(2) 0.025(5) Uiso 0.063(4) 1 D U P 2
C16A C 0.580(4) 0.487(3) 0.152(2) 0.025(5) Uiso 0.063(4) 1 D U P 2
C17A C 0.502(7) 0.532(4) 0.059(4) 0.025(5) Uiso 0.063(4) 1 D U P 2
C18A C 0.474(3) 0.654(3) 0.054(2) 0.025(5) Uiso 0.063(4) 1 D U P 2
C19A C 0.497(3) 0.729(3) 0.1430(19) 0.025(5) Uiso 0.063(4) 1 D U P 2
H19 H 0.6162(3) 0.8070(2) 0.14164(19) 0.0456(8) Uiso 0.937(4) 1 R . P 1
H18 H 0.5745(3) 0.6907(2) -0.00562(19) 0.0443(8) Uiso 0.937(4) 1 R . P 1
H16 H 0.4819(3) 0.4055(2) 0.1398(2) 0.0462(8) Uiso 0.937(4) 1 R . P 1
H15 H 0.5311(3) 0.5183(2) 0.2886(2) 0.0449(8) Uiso 0.937(4) 1 R . P 1
H15A H 0.663(4) 0.531(2) 0.304(2) 0.030(6) Uiso 0.063(4) 1 R . P 2
H16A H 0.610(4) 0.406(3) 0.157(2) 0.030(6) Uiso 0.063(4) 1 R . P 2
H18A H 0.438(3) 0.690(3) -0.011(2) 0.030(6) Uiso 0.063(4) 1 R . P 2
H19A H 0.462(3) 0.807(3) 0.1417(19) 0.030(6) Uiso 0.063(4) 1 R . P 2

loop_
_atom_site_aniso_label
_atom_site_aniso_U_11
_atom_site_aniso_U_22
_atom_site_aniso_U_33
_atom_site_aniso_U_12
_atom_site_aniso_U_13
_atom_site_aniso_U_23
Cu1 0.01783(13) 0.01151(13) 0.03532(16) 0.00017(9) 0.01337(10) -0.00049(10)
O5 0.0427(10) 0.0118(8) 0.0586(11) -0.0005(7) 0.0149(9) 0.0002(7)
O2 0.0482(10) 0.0127(8) 0.0550(11) 0.0010(7) 0.0234(9) -0.0008(7)
O3 0.0193(7) 0.0430(10) 0.0439(9) 0.0027(7) 0.0174(7) 0.0043(8)
O4 0.0185(7) 0.0371(9) 0.0437(9) 0.0016(6) 0.0156(7) 0.0074(7)
N1 0.0308(10) 0.0228(10) 0.0368(10) -0.0002(8) 0.0117(8) 0.0016(8)
N2 0.0339(10) 0.0241(10) 0.0332(10) 0.0016(8) 0.0121(8) 0.0026(8)
C1 0.0216(15) 0.0132(14) 0.064(2) -0.000000 0.0166(15) 0.000000
C2 0.0272(15) 0.0112(14) 0.057(2) -0.000000 0.0126(15) 0.000000
C3 0.0452(14) 0.0165(11) 0.0572(17) 0.0016(10) 0.0163(13) 0.0058(11)
C4 0.0421(14) 0.0158(11) 0.0540(16) -0.0013(10) 0.0164(12) -0.0032(10)
C5 0.0287(16) 0.0128(15) 0.057(2) -0.000000 0.0208(15) 0.000000
C6 0.0235(15) 0.0140(14) 0.056(2) -0.000000 0.0222(15) 0.000000
C7 0.0208(10) 0.0138(9) 0.0463(13) 0.0007(8) 0.0174(9) 0.0039(9)
C8 0.0164(9) 0.0233(11) 0.0438(12) 0.0007(8) 0.0153(9) 0.0023(10)
C9 0.0211(11) 0.0622(18) 0.0399(13) 0.0048(11) 0.0120(10) 0.0035(12)
C10 0.0247(11) 0.0613(17) 0.0400(13) 0.0038(11) 0.0191(10) 0.0007(12)
C11 0.0349(12) 0.0237(12) 0.0332(12) 0.0030(9) 0.0125(10) 0.0041(9)
C12 0.0583(16) 0.0227(13) 0.0458(15) 0.0028(11) 0.0125(13) 0.0027(11)
C13 0.0643(18) 0.0255(13) 0.0391(14) 0.0038(12) 0.0093(13) 0.0071(11)
C14 0.0272(11) 0.0290(12) 0.0319(11) 0.0006(9) 0.0099(9) 0.0019(9)
C15 0.0539(19) 0.0323(15) 0.0350(14) 0.0012(12) 0.0268(13) 0.0058(11)
C16 0.0593(19) 0.0244(14) 0.0404(15) -0.0016(12) 0.0279(14) 0.0027(11)
C17 0.0284(17) 0.0293(13) 0.0314(14) 0.0007(11) 0.0154(11) 0.0048(11)
C18 0.0402(16) 0.0402(16) 0.0296(13) -0.0094(12) 0.0100(11) 0.0082(11)
C19 0.0452(17) 0.0330(15) 0.0332(14) -0.0135(11) 0.0090(12) 0.0042(11)

loop_
_atom_type_symbol
_atom_type_scat_dispersion_real
_atom_type_scat_dispersion_imag
_atom_type_scat_Cromer_Mann_a1
_atom_type_scat_Cromer_Mann_a2
_atom_type_scat_Cromer_Mann_a3
_atom_type_scat_Cromer_Mann_a4
_atom_type_scat_Cromer_Mann_b1
_atom_type_scat_Cromer_Mann_b2
_atom_type_scat_Cromer_Mann_b3
_atom_type_scat_Cromer_Mann_b4
_atom_type_scat_Cromer_Mann_c
_atom_type_scat_source
_atom_type_scat_dispersion_source
C 0.00347 0.00161 2.31000 1.02000 1.58860 0.86500 20.84390 10.20750 0.56870 51.65120 0.21560 'International Tables Volume C Table 6.1.1.4 (pp. 500-502)' 'Henke, Gullikson and Davis, At. Data and Nucl. Data Tables, 1993, 54, 2'
Cu 0.34125 1.28947 13.33800 7.16760 5.61580 1.67350 3.58280 0.24700 11.39660 64.81260 1.19100 'International Tables Volume C Table 6.1.1.4 (pp. 500-502)' 'Henke, Gullikson and Davis, At. Data and Nucl. Data Tables, 1993, 54, 2'
H 0.00000 0.00000 0.49300 0.32291 0.14019 0.04081 10.51090 26.12570 3.14236 57.79970 0.00304 'International Tables Volume C Table 6.1.1.4 (pp. 500-502)' 'Henke, Gullikson and Davis, At. Data and Nucl. Data Tables, 1993, 54, 2'
N 0.00653 0.00323 12.21260 3.13220 2.01250 1.16630 0.00570 9.89330 28.99750 0.58260 -11.52900 'International Tables Volume C Table 6.1.1.4 (pp. 500-502)' 'Henke, Gullikson and Davis, At. Data and Nucl. Data Tables, 1993, 54, 2'
O 0.01158 0.00611 3.04850 2.28680 1.54630 0.86700 13.27710 5.70110 0.32390 32.90890 0.25080 'International Tables Volume C Table 6.1.1.4 (pp. 500-502)' 'Henke, Gullikson and Davis, At. Data and Nucl. Data Tables, 1993, 54, 2'

loop_
_geom_angle_atom_site_label_1
_geom_angle_atom_site_label_2
_geom_angle_atom_site_label_3
_geom_angle
_geom_angle_site_symmetry_1
_geom_angle_site_symmetry_3
_geom_angle_publ_flag
O2 Cu1 O5 166.93(7) 1_565 . y
O3 Cu1 O5 89.98(7) . . y
O3 Cu1 O2 89.03(7) . 1_565 y
O4 Cu1 O5 90.20(6) 2_656 . y
O4 Cu1 O2 87.84(6) 2_656 1_565 y
O4 Cu1 O3 166.91(6) 2_656 . y
N1 Cu1 O5 95.84(7) . . y
N1 Cu1 O2 97.23(7) . 1_565 y
N1 Cu1 O3 96.06(7) . . y
N1 Cu1 O4 96.95(7) . 2_656 y
C1 O5 Cu1 123.83(17) 2_656 . ?
C6 O2 Cu1 123.62(16) 2_656 1_545 ?
C7 O3 Cu1 122.67(14) . . ?
C7 O4 Cu1 124.40(13) . 2_656 ?
C11 N1 Cu1 129.88(15) . . ?
C12 N1 Cu1 124.71(16) . . ?
C12 N1 C11 105.32(19) . . ?
C13 N2 C11 106.09(19) . . ?
C14 N2 C11 127.81(19) . . ?
C14 N2 C13 126.1(2) . . ?
O5 C1 O5 125.2(3) . 2_656 ?
C2 C1 O5 117.38(14) . 2_656 ?
C2 C1 O5 117.38(14) . . ?
C3 C2 C1 120.30(15) . . ?
C3 C2 C1 120.30(15) 2_656 . ?
C3 C2 C3 119.4(3) . 2_656 ?
H3 C3 C2 119.85(15) . 2_656 ?
C4 C3 C2 120.3(2) . 2_656 ?
C4 C3 H3 119.85(15) . . ?
H4 C4 C3 119.69(15) . . ?
C5 C4 C3 120.6(2) 2_656 . ?
C5 C4 H4 119.69(15) 2_656 . ?
C4 C5 C4 118.7(3) . 2_656 ?
C6 C5 C4 120.63(15) . . ?
C6 C5 C4 120.63(15) . 2_656 ?
O2 C6 O2 125.6(3) 2_656 . ?
C5 C6 O2 117.21(14) . 2_656 ?
C5 C6 O2 117.21(14) . . ?
O4 C7 O3 125.77(18) . . ?
C8 C7 O3 117.19(19) . . ?
C8 C7 O4 117.04(19) . . ?
C9 C8 C7 120.4(2) . . ?
C10 C8 C7 120.9(2) 2_556 . ?
C10 C8 C9 118.70(19) 2_556 . ?
H9 C9 C8 119.67(13) . . ?
C10 C9 C8 120.7(2) . . ?
C10 C9 H9 119.67(15) . . ?
C9 C10 C8 120.6(2) . 2_556 ?
H10 C10 C8 119.72(13) . 2_556 ?
H10 C10 C9 119.72(15) . . ?
N2 C11 N1 111.89(19) . . ?
H11 C11 N1 124.06(13) . . ?
H11 C11 N2 124.06(12) . . ?
H12 C12 N1 125.04(13) . . ?
C13 C12 N1 109.9(2) . . ?
C13 C12 H12 125.04(15) . . ?
C12 C13 N2 106.8(2) . . ?
H13 C13 N2 126.62(13) . . ?
H13 C13 C12 126.62(15) . . ?
C15 C14 N2 121.2(2) . . ?
C19 C14 N2 119.9(2) . . ?
C19 C14 C15 118.9(2) . . ?
C15A C14 N2 119.0(13) . . ?
C15A C14 C15 34.7(17) . . ?
C15A C14 C19 110.2(15) . . ?
C19A C14 N2 113.9(12) . . ?
C19A C14 C15 107.5(14) . . ?
C19A C14 C19 43.1(15) . . ?
C19A C14 C15A 126.4(18) . . ?
C16 C15 C14 120.5(2) . . ?
H15 C15 C14 119.76(14) . . ?
H15 C15 C16 119.76(15) . . ?
C17 C16 C15 121.7(3) . . ?
H16 C16 C15 119.15(15) . . ?
H16 C16 C17 119.15(18) . . ?
C17 C17 C16 120.5(4) 3_665 . ?
C18 C17 C16 116.7(3) . . ?
C19 C18 C17 122.1(2) . . ?
H18 C18 C17 118.96(16) . . ?
H18 C18 C19 118.96(15) . . ?
C18 C19 C14 120.0(2) . . ?
H19 C19 C14 119.98(14) . . ?
H19 C19 C18 119.98(15) . . ?
C16A C15A C14 118(2) . . ?
H15A C15A C14 120.8(13) . . ?
H15A C15A C16A 120.8(17) . . ?
C17A C16A C15A 120(3) . . ?
H16A C16A C15A 119.9(17) . . ?
H16A C16A C17A 120(2) . . ?
C17A C17A C16A 123(5) 3_665 . ?
C18A C17A C16A 117(4) . . ?
C19A C18A C17A 122(3) . . ?
H18A C18A C17A 119(2) . . ?
H18A C18A C19A 118.8(16) . . ?
C18A C19A C14 114(2) . . ?
H19A C19A C14 123.1(12) . . ?
H19A C19A C18A 123.1(16) . . ?

loop_
_geom_bond_atom_site_label_1
_geom_bond_atom_site_label_2
_geom_bond_distance
_geom_bond_site_symmetry_2
_geom_bond_publ_flag
Cu1 Cu1 2.6849(5) 2_656 y
Cu1 O5 1.9806(16) . y
Cu1 O2 1.9763(15) 1_565 y
Cu1 O3 1.9855(14) . y
Cu1 O4 1.9911(14) 2_656 y
Cu1 N1 2.1261(18) . y
O5 C1 1.259(2) 2_656 ?
O2 C6 1.259(2) 2_656 ?
O3 C7 1.251(3) . ?
O4 C7 1.262(3) . ?
N1 C11 1.310(3) . ?
N1 C12 1.375(3) . ?
N2 C11 1.351(3) . ?
N2 C13 1.374(3) . ?
N2 C14 1.426(3) . ?
C1 C2 1.508(4) . ?
C2 C3 1.383(3) . ?
C2 C3 1.383(3) 2_656 ?
C3 H3 0.9300 . ?
C3 C4 1.385(3) . ?
C4 H4 0.9300 . ?
C4 C5 1.388(3) 2_656 ?
C5 C6 1.502(4) . ?
C7 C8 1.511(3) . ?
C8 C9 1.385(3) . ?
C8 C10 1.372(3) 2_556 ?
C9 H9 0.9300 . ?
C9 C10 1.383(3) . ?
C10 H10 0.9300 . ?
C11 H11 0.9300 . ?
C12 H12 0.9300 . ?
C12 C13 1.339(4) . ?
C13 H13 0.9300 . ?
C14 C15 1.377(3) . ?
C14 C19 1.386(3) . ?
C14 C15A 1.30(3) . ?
C14 C19A 1.36(3) . ?
C15 C16 1.377(3) . ?
C15 H15 0.9300 . ?
C16 C17 1.401(4) . ?
C16 H16 0.9300 . ?
C17 C17 1.480(7) 3_665 ?
C17 C18 1.379(4) . ?
C18 C19 1.385(4) . ?
C18 H18 0.9300 . ?
C19 H19 0.9300 . ?
C15A C16A 1.40(3) . ?
C15A H15A 0.9300 . ?
C16A C17A 1.38(3) . ?
C16A H16A 0.9300 . ?
C17A C17A 1.75(10) 3_665 ?
C17A C18A 1.37(3) . ?
C18A C19A 1.42(3) . ?
C18A H18A 0.9300 . ?
C19A H19A 0.9300 . ?

loop_
_geom_torsion_atom_site_label_1
_geom_torsion_atom_site_label_2
_geom_torsion_atom_site_label_3
_geom_torsion_atom_site_label_4
_geom_torsion
_geom_torsion_site_symmetry_1
_geom_torsion_site_symmetry_2
_geom_torsion_site_symmetry_3
_geom_torsion_site_symmetry_4
_geom_torsion_publ_flag
Cu1 O5 C1 O5 2.1(2) . . 2_656 2_656 ?
Cu1 O5 C1 C2 -177.88(7) . . 2_656 2_656 ?
Cu1 O2 C6 O2 2.5(2) 2_646 2_656 . . ?
Cu1 O2 C6 C5 -177.50(7) 2_646 2_656 . . ?
Cu1 O3 C7 O4 -0.22(17) . . . . ?
Cu1 O3 C7 C8 -179.82(15) . . . . ?
Cu1 O4 C7 O3 3.85(17) 2_656 . . . ?
Cu1 O4 C7 C8 -176.55(15) 2_656 . . . ?
Cu1 N1 C11 N2 -175.5(2) . . . . ?
Cu1 N1 C12 C13 176.0(2) . . . . ?
O5 C1 C2 C3 0.48(14) . 2_656 2_656 . ?
O5 C1 C2 C3 -179.52(14) 2_656 . . . ?
O2 C6 C5 C4 5.08(14) . 2_656 2_656 . ?
O2 C6 C5 C4 -174.92(14) 2_656 . . . ?
O3 C7 C8 C9 -177.4(2) . . . . ?
O3 C7 C8 C10 2.6(2) . . . 2_556 ?
O4 C7 C8 C9 3.0(2) . . . . ?
O4 C7 C8 C10 -177.0(2) . . . 2_556 ?
N1 C11 N2 C13 -0.9(2) . . . . ?
N1 C11 N2 C14 -179.65(17) . . . . ?
N1 C12 C13 N2 0.3(2) . . . . ?
N2 C14 C15 C16 176.0(2) . . . . ?
N2 C14 C19 C18 -177.4(2) . . . . ?
N2 C14 C15A C16A 174(2) . . . . ?
N2 C14 C19A C18A -179(2) . . . . ?
C1 C2 C3 C4 179.89(16) . . 2_656 2_656 ?
C1 C2 C3 C4 179.89(16) . . . . ?
C2 C3 C4 C5 0.2(2) . . . 2_656 ?
C2 C3 C4 C5 0.2(2) . 2_656 2_656 . ?
C3 C4 C5 C4 -0.1(4) . . 2_656 2_656 ?
C3 C4 C5 C6 179.89(16) . . 2_656 2_656 ?
C7 C8 C9 C10 -176.4(2) . . . . ?
C7 C8 C10 C9 178.7(2) . . 2_556 2_556 ?
C8 C9 C10 C8 -2.3(3) . . . 2_556 ?
C8 C10 C9 C8 -2.3(3) 2_556 . . . ?
C14 C15 C16 C17 1.1(4) . . . . ?
C14 C19 C18 C17 1.7(3) . . . . ?
C14 C15A C16A C17A -3(6) . . . . ?
C14 C19A C18A C17A 14(5) . . . . ?
C15 C16 C17 C17 -177.4(4) . . . 3_665 ?
C15 C16 C17 C18 2.1(4) . . . . ?
C16 C17 C17 C16 180.0(5) . . 3_665 3_665 ?
C16 C17 C17 C18 -0.5(4) . . 3_665 3_665 ?
C16 C17 C18 C19 -3.5(4) . . . . ?
C17 C17 C18 C19 176.0(4) 3_665 . . . ?
C15A C16A C17A C17A 158(6) . . . 3_665 ?
C15A C16A C17A C18A 8(4) . . . . ?
C16A C17A C18A C19A -14(8) . . . . ?
C17A C17A C18A C19A -167(5) 3_665 . . . ?

loop_
_restr_equal_distance_atom_site_label_1
_restr_equal_distance_atom_site_label_2
_restr_equal_distance_site_symmetry_2
_restr_equal_distance_class_id
C14 C15 1 1
C14 C16 1 7
C14 C18 1 8
C14 C19 1 2
C14 C15A 1 1
C14 C16A 1 7
C14 C18A 1 8
C14 C19A 1 2
C15 C16 1 3
C15 C17 1 9
C16 C17 1 4
C16 C18 1 10
C17 C18 1 5
C17 C19 1 11
C18 C19 1 6
C15A C16A 1 3
C15A C17A 1 9
C16A C17A 1 4
C16A C18A 1 10
C17A C18A 1 5
C17A C19A 1 11
C18A C19A 1 6

loop_
_restr_equal_distance_class_class_id
_restr_equal_distance_class_target_weight_param
_restr_equal_distance_class_average
_restr_equal_distance_class_esd
_restr_equal_distance_class_diff_max
1 0.0200 1.3391 0.0378 0.0378
2 0.0200 1.3705 0.0153 0.0153
3 0.0200 1.3900 0.0127 0.0127
4 0.0200 1.3889 0.0119 0.0119
5 0.0200 1.3725 0.0069 0.0069
6 0.0200 1.4042 0.0189 0.0189
7 0.0400 2.3570 0.0339 0.0339
8 0.0400 2.3635 0.0367 0.0367
9 0.0400 2.4180 0.0083 0.0083
10 0.0400 2.3555 0.0110 0.0110
11 0.0400 2.4310 0.0120 0.0120

loop_
_restr_U_similar_atom_site_label_1
_restr_U_similar_atom_site_label_2
_restr_U_similar_weight_param
C15A C16A 0.0010
C16A C17A 0.0010
C17A C18A 0.0010
C18A C19A 0.0010

loop_
_smtbx_masks_void_nr
_smtbx_masks_void_average_x
_smtbx_masks_void_average_y
_smtbx_masks_void_average_z
_smtbx_masks_void_volume
_smtbx_masks_void_count_electrons
_smtbx_masks_void_content
1 0.000 0.000 0.500 34.6 1.5 '0.25 water'
2 0.500 0.000 0.000 34.6 1.5 '0.25 water'
